data_7042343
loop_
_publ_author_name
'R\"uhlig, Karoline'
'Abylaikhan, Akerke'
'Aliabadi, Azar'
'Kataev, Vladislav'
'Liebing, Simon'
'Schwalbe, Sebastian'
'Trepte, Kai'
'Ludt, Christian'
'Kortus, Jens'
'B\"uchner, Bernd'
'R\"uffer, Tobias'
'Lang, Heinrich'

_publ_section_title
;
 Ni(II) formate complexes with bi- and tridentate nitrogen-donor ligands:
 synthesis, characterization, and magnetic and thermal properties.
;
_journal_issue 12
_journal_name_full 'Dalton transactions (Cambridge, England : 2003)'
_journal_page_first 3963
_journal_page_last 3979
_journal_paper_doi 10.1039/c6dt04556a
_journal_volume 46
_journal_year 2017
_chemical_formula_moiety 'C11 H25 N3 Ni O4, 0.5(H2 O)'
_chemical_formula_sum 'C11 H26 N3 Ni O4.5'
_chemical_formula_weight 331.05
_chemical_name_systematic
;
 ?
;
_space_group_crystal_system monoclinic
_space_group_IT_number 9
_space_group_name_Hall 'C -2yc'
_space_group_name_H-M_alt 'C 1 c 1'
_symmetry_space_group_name_Hall 'C -2yc'
_symmetry_space_group_name_H-M 'C 1 c 1'
_atom_sites_solution_hydrogens mixed
_audit_creation_method SHELXL-2013
_audit_update_record
;
2016-11-25 deposited with the CCDC.
2017-02-16 downloaded from the CCDC.
;
_cell_angle_alpha 90
_cell_angle_beta 119.006(3)
_cell_angle_gamma 90
_cell_formula_units_Z 8
_cell_length_a 30.8174(7)
_cell_length_b 8.5618(4)
_cell_length_c 13.1881(6)
_cell_measurement_reflns_used 6672
_cell_measurement_temperature 110
_cell_measurement_theta_max 28.0747
_cell_measurement_theta_min 3.0150
_cell_volume 3043.2(2)
_computing_cell_refinement
;
CrysAlisPro, Agilent Technologies,
Version 1.171.35.19 (release 27-10-2011 CrysAlis171 .NET)
(compiled Oct 27 2011,15:02:11)
;
_computing_data_collection
;
CrysAlisPro, Agilent Technologies,
Version 1.171.35.19 (release 27-10-2011 CrysAlis171 .NET)
(compiled Oct 27 2011,15:02:11)
;
_computing_data_reduction
;
CrysAlisPro, Agilent Technologies,
Version 1.171.35.19 (release 27-10-2011 CrysAlis171 .NET)
(compiled Oct 27 2011,15:02:11)
;
_computing_structure_refinement 'SHELXL-2013 (Sheldrick, 2013)'
_computing_structure_solution 'SHELXS-2013 (Sheldrick, 2013)'
_diffrn_ambient_temperature 110
_diffrn_measured_fraction_theta_full 0.999
_diffrn_measured_fraction_theta_max 0.999
_diffrn_measurement_device_type 'oxford gemini s'
_diffrn_measurement_method '\w scans'
_diffrn_radiation_type MoK\a
_diffrn_radiation_wavelength 0.71073
_diffrn_reflns_av_R_equivalents 0.0309
_diffrn_reflns_av_unetI/netI 0.0406
_diffrn_reflns_Laue_measured_fraction_full 0.999
_diffrn_reflns_Laue_measured_fraction_max 0.999
_diffrn_reflns_limit_h_max 36
_diffrn_reflns_limit_h_min -35
_diffrn_reflns_limit_k_max 9
_diffrn_reflns_limit_k_min -10
_diffrn_reflns_limit_l_max 15
_diffrn_reflns_limit_l_min -15
_diffrn_reflns_number 10743
_diffrn_reflns_point_group_measured_fraction_full 0.924
_diffrn_reflns_point_group_measured_fraction_max 0.924
_diffrn_reflns_theta_full 25.000
_diffrn_reflns_theta_max 24.996
_diffrn_reflns_theta_min 3.023
_exptl_absorpt_coefficient_mu 1.291
_exptl_absorpt_correction_T_max 1.00000
_exptl_absorpt_correction_T_min 0.82318
_exptl_absorpt_correction_type multi-scan
_exptl_absorpt_process_details
;
CrysAlisPro, Agilent Technologies,
Version 1.171.35.19 (release 27-10-2011 CrysAlis171 .NET)
(compiled Oct 27 2011,15:02:11)
Empirical absorption correction using spherical harmonics,
 implemented in SCALE3 ABSPACK scaling algorithm.
;
_exptl_crystal_colour green
_exptl_crystal_density_diffrn 1.443
_exptl_crystal_description plate
_exptl_crystal_F_000 1416
_exptl_crystal_size_max 0.24
_exptl_crystal_size_mid 0.18
_exptl_crystal_size_min 0.08
_refine_diff_density_max 0.273
_refine_diff_density_min -0.256
_refine_diff_density_rms 0.043
_refine_ls_abs_structure_details
;
 Flack x determined using 2061 quotients [(I+)-(I-)]/[(I+)+(I-)]
 (Parsons and Flack (2004), Acta Cryst. A60, s61).
;
_refine_ls_abs_structure_Flack -0.007(8)
_refine_ls_extinction_method none
_refine_ls_goodness_of_fit_ref 1.030
_refine_ls_hydrogen_treatment mixed
_refine_ls_matrix_type full
_refine_ls_number_parameters 360
_refine_ls_number_reflns 4941
_refine_ls_number_restraints 5
_refine_ls_restrained_S_all 1.032
_refine_ls_R_factor_all 0.0280
_refine_ls_R_factor_gt 0.0259
_refine_ls_shift/su_max 0.046
_refine_ls_shift/su_mean 0.001
_refine_ls_structure_factor_coef Fsqd
_refine_ls_weighting_details 'w=1/[\s^2^(Fo^2^)+(0.0270P)^2^] where P=(Fo^2^+2Fc^2^)/3'
_refine_ls_weighting_scheme calc
_refine_ls_wR_factor_gt 0.0575
_refine_ls_wR_factor_ref 0.0587
_reflns_Friedel_coverage 0.848
_reflns_Friedel_fraction_full 0.848
_reflns_Friedel_fraction_max 0.848
_reflns_number_gt 4739
_reflns_number_total 4941
_reflns_threshold_expression 'I > 2\s(I)'
_cod_data_source_file c6dt04556a2.cif
_cod_data_source_block shelx
_cod_depositor_comments
;
Adding full bibliography for 7042340--7042344.cif.

2017-10-30
Z value and formula fixed to values more according to usual
chemical conventions.                 miguel
;
_cod_original_formula_sum 'C22 H52 N6 Ni2 O9'
_cod_original_formula_weight 662.11
_cod_original_formula_moiety '2(C11 H25 N3 Ni O4), H2 O'
_cod_original_formula_units_Z 4
_cod_database_code 7042343
_shelx_space_group_comment
;
The symmetry employed for this shelxl refinement is uniquely defined
by the following loop, which should always be used as a source of
symmetry information in preference to the above space-group names.
They are only intended as comments.
;
_shelxl_version_number 2013-4

loop_
_space_group_symop_operation_xyz
'x, y, z'
'x, -y, z+1/2'
'x+1/2, y+1/2, z'
'x+1/2, -y+1/2, z+1/2'

loop_
_atom_site_label
_atom_site_type_symbol
_atom_site_fract_x
_atom_site_fract_y
_atom_site_fract_z
_atom_site_U_iso_or_equiv
_atom_site_adp_type
_atom_site_occupancy
_atom_site_site_symmetry_order
_atom_site_calc_flag
_atom_site_refinement_flags_posn
_atom_site_refinement_flags_adp
C1 C 0.40787(14) 0.2935(5) 0.5899(3) 0.0209(9) Uani 1 1 d . .
H2A H 0.3962 0.2825 0.5107 0.025 Uiso 1 1 calc R U
C2 C 0.38266(14) 0.6168(5) 0.7253(4) 0.0205(9) Uani 1 1 d . .
H2N H 0.3870 0.6089 0.6605 0.025 Uiso 1 1 calc R U
C3 C 0.36071(14) 0.1933(5) 0.8369(4) 0.0279(10) Uani 1 1 d . .
H3A H 0.3494 0.1536 0.7600 0.042 Uiso 1 1 calc R U
H3B H 0.3477 0.2965 0.8323 0.042 Uiso 1 1 calc R U
H3C H 0.3494 0.1261 0.8775 0.042 Uiso 1 1 calc R U
C4 C 0.43190(16) 0.2632(5) 1.0169(3) 0.0270(9) Uani 1 1 d . .
H4A H 0.4188 0.3667 1.0101 0.040 Uiso 1 1 calc R U
H4B H 0.4675 0.2671 1.0595 0.040 Uiso 1 1 calc R U
H4C H 0.4199 0.1976 1.0569 0.040 Uiso 1 1 calc R U
C5 C 0.43571(14) 0.0395(4) 0.9083(3) 0.0237(9) Uani 1 1 d . .
H5A H 0.4168 -0.0144 0.8350 0.028 Uiso 1 1 calc R U
H5B H 0.4328 -0.0189 0.9677 0.028 Uiso 1 1 calc R U
C6 C 0.48948(14) 0.0490(5) 0.9380(3) 0.0220(9) Uani 1 1 d . .
H6A H 0.5087 0.0980 1.0132 0.026 Uiso 1 1 calc R U
H6B H 0.5025 -0.0554 0.9420 0.026 Uiso 1 1 calc R U
C7 C 0.48734(15) 0.0360(5) 0.7525(4) 0.0265(10) Uani 1 1 d . .
H7A H 0.4556 -0.0144 0.7211 0.040 Uiso 1 1 calc R U
H7B H 0.5131 -0.0415 0.7816 0.040 Uiso 1 1 calc R U
H7C H 0.4890 0.0957 0.6928 0.040 Uiso 1 1 calc R U
C8 C 0.54284(13) 0.2189(5) 0.8956(3) 0.0226(9) Uani 1 1 d . .
H8A H 0.5474 0.2569 0.8322 0.027 Uiso 1 1 calc R U
H8B H 0.5688 0.1435 0.9390 0.027 Uiso 1 1 calc R U
C9 C 0.54723(14) 0.3537(5) 0.9738(3) 0.0221(9) Uani 1 1 d . .
H9A H 0.5463 0.3147 1.0418 0.026 Uiso 1 1 calc R U
H9B H 0.5788 0.4062 0.9995 0.026 Uiso 1 1 calc R U
C10 C 0.51760(15) 0.5674(5) 0.8362(4) 0.0236(10) Uani 1 1 d . .
H10A H 0.5202 0.5044 0.7792 0.035 Uiso 1 1 calc R U
H10B H 0.5484 0.6207 0.8826 0.035 Uiso 1 1 calc R U
H10C H 0.4915 0.6426 0.7981 0.035 Uiso 1 1 calc R U
C11 C 0.50178(14) 0.5693(5) 0.9960(3) 0.0246(9) Uani 1 1 d . .
H11A H 0.4747 0.6407 0.9554 0.037 Uiso 1 1 calc R U
H11B H 0.5320 0.6271 1.0389 0.037 Uiso 1 1 calc R U
H11C H 0.4957 0.5074 1.0486 0.037 Uiso 1 1 calc R U
C12 C 0.64265(15) 0.1223(5) 0.5436(4) 0.0265(9) Uani 1 1 d . .
H12 H 0.6278 0.1056 0.4640 0.032 Uiso 1 1 calc R U
C13 C 0.60860(16) -0.0766(6) 0.7205(4) 0.0317(12) Uani 1 1 d . .
H13 H 0.6125 -0.1009 0.6567 0.038 Uiso 1 1 calc R U
C14 C 0.62288(14) 0.4194(5) 0.7631(4) 0.0264(10) Uani 1 1 d . .
H14A H 0.5971 0.3437 0.7440 0.040 Uiso 1 1 calc R U
H14B H 0.6237 0.4498 0.6940 0.040 Uiso 1 1 calc R U
H14C H 0.6165 0.5095 0.7972 0.040 Uiso 1 1 calc R U
C15 C 0.66823(15) 0.3091(5) 0.9519(3) 0.0234(9) Uani 1 1 d . .
H15A H 0.6419 0.2353 0.9320 0.035 Uiso 1 1 calc R U
H15B H 0.6617 0.4015 0.9835 0.035 Uiso 1 1 calc R U
H15C H 0.6990 0.2638 1.0084 0.035 Uiso 1 1 calc R U
C16 C 0.71137(14) 0.4654(4) 0.8765(3) 0.0211(9) Uani 1 1 d . .
H16A H 0.7402 0.4354 0.9488 0.025 Uiso 1 1 calc R U
H16B H 0.7004 0.5670 0.8876 0.025 Uiso 1 1 calc R U
C17 C 0.72578(14) 0.4763(4) 0.7816(3) 0.0206(9) Uani 1 1 d . .
H17A H 0.6988 0.5226 0.7129 0.025 Uiso 1 1 calc R U
H17B H 0.7546 0.5432 0.8072 0.025 Uiso 1 1 calc R U
C18 C 0.73920(16) 0.3309(5) 0.6438(4) 0.0242(9) Uani 1 1 d . .
H18A H 0.7076 0.3647 0.5825 0.036 Uiso 1 1 calc R U
H18B H 0.7471 0.2303 0.6249 0.036 Uiso 1 1 calc R U
H18C H 0.7643 0.4047 0.6529 0.036 Uiso 1 1 calc R U
C19 C 0.78553(13) 0.0879(5) 0.8515(3) 0.0216(9) Uani 1 1 d . .
H19A H 0.7794 0.0442 0.7778 0.026 Uiso 1 1 calc R U
H19B H 0.8175 0.0504 0.9111 0.026 Uiso 1 1 calc R U
C20 C 0.78637(13) 0.2642(5) 0.8459(3) 0.0189(8) Uani 1 1 d . .
H20A H 0.7933 0.3083 0.9200 0.023 Uiso 1 1 calc R U
H20B H 0.8123 0.2975 0.8289 0.023 Uiso 1 1 calc R U
C21 C 0.73702(17) -0.1327(5) 0.8520(5) 0.0372(13) Uani 1 1 d . .
H21A H 0.7120 -0.1671 0.8704 0.056 Uiso 1 1 calc R U
H21B H 0.7671 -0.1900 0.8977 0.056 Uiso 1 1 calc R U
H21C H 0.7259 -0.1503 0.7712 0.056 Uiso 1 1 calc R U
C22 C 0.76261(14) 0.0592(5) 1.0022(3) 0.0290(10) Uani 1 1 d . .
H22A H 0.7368 0.0258 1.0181 0.044 Uiso 1 1 calc R U
H22B H 0.7695 0.1678 1.0213 0.044 Uiso 1 1 calc R U
H22C H 0.7920 -0.0011 1.0479 0.044 Uiso 1 1 calc R U
N1 N 0.41585(12) 0.1991(4) 0.9000(3) 0.0201(7) Uani 1 1 d . .
N2 N 0.49406(12) 0.1415(4) 0.8483(3) 0.0197(7) Uani 1 1 d . .
N3 N 0.50621(10) 0.4660(4) 0.9118(3) 0.0168(7) Uani 1 1 d . .
N4 N 0.67144(11) 0.3502(4) 0.8469(3) 0.0181(7) Uani 1 1 d . .
N5 N 0.73710(11) 0.3200(3) 0.7531(3) 0.0170(7) Uani 1 1 d . .
N6 N 0.74641(11) 0.0362(4) 0.8777(3) 0.0220(7) Uani 1 1 d . .
O1 O 0.44416(9) 0.3818(3) 0.6472(2) 0.0210(6) Uani 1 1 d . .
O2 O 0.38684(9) 0.2197(3) 0.6358(2) 0.0238(6) Uani 1 1 d . .
O1W O 0.32783(10) -0.0553(4) 0.5520(2) 0.0287(7) Uani 1 1 d D .
O3 O 0.39713(9) 0.5038(3) 0.7943(2) 0.0221(6) Uani 1 1 d . .
O4 O 0.36312(10) 0.7376(3) 0.7351(2) 0.0282(7) Uani 1 1 d . .
O5 O 0.63520(10) 0.0329(3) 0.7825(2) 0.0241(6) Uani 1 1 d . .
O6 O 0.57828(10) -0.1561(3) 0.7318(3) 0.0303(7) Uani 1 1 d . .
O7 O 0.62792(10) 0.2340(4) 0.5810(2) 0.0265(6) Uani 1 1 d . .
O8 O 0.67699(10) 0.0322(3) 0.6107(2) 0.0258(6) Uani 1 1 d . .
Ni1 Ni 0.44165(2) 0.32708(5) 0.80198(3) 0.01547(13) Uani 1 1 d . .
Ni2 Ni 0.68310(2) 0.16384(5) 0.75498(3) 0.01635(14) Uani 1 1 d . .
H1 H 0.353(2) 0.027(6) 0.581(6) 0.13(3) Uiso 1 1 d D .
H2 H 0.341(2) -0.126(6) 0.619(4) 0.076(19) Uiso 1 1 d D .

loop_
_atom_site_aniso_label
_atom_site_aniso_U_11
_atom_site_aniso_U_22
_atom_site_aniso_U_33
_atom_site_aniso_U_23
_atom_site_aniso_U_13
_atom_site_aniso_U_12
C1 0.022(2) 0.024(2) 0.0156(19) 0.0023(17) 0.0083(17) 0.0066(17)
C2 0.016(2) 0.021(2) 0.024(2) -0.0006(19) 0.0092(18) -0.0040(18)
C3 0.028(2) 0.029(3) 0.032(2) 0.004(2) 0.019(2) -0.0024(18)
C4 0.039(2) 0.028(3) 0.023(2) -0.0020(19) 0.0227(19) -0.0015(19)
C5 0.033(2) 0.014(2) 0.023(2) 0.0020(17) 0.0132(18) 0.0004(17)
C6 0.029(2) 0.015(2) 0.021(2) 0.0035(16) 0.0108(17) 0.0029(16)
C7 0.030(2) 0.027(3) 0.024(2) -0.0054(19) 0.0135(19) 0.0054(19)
C8 0.020(2) 0.025(2) 0.025(2) 0.0016(18) 0.0127(18) 0.0044(17)
C9 0.0176(19) 0.027(2) 0.018(2) 0.0025(17) 0.0058(16) -0.0005(16)
C10 0.025(2) 0.025(3) 0.020(2) 0.0016(19) 0.010(2) -0.0035(19)
C11 0.028(2) 0.025(2) 0.022(2) -0.0045(17) 0.0133(18) -0.0026(18)
C12 0.024(2) 0.037(3) 0.020(2) -0.006(2) 0.0111(19) -0.011(2)
C13 0.032(3) 0.046(3) 0.021(2) -0.007(2) 0.016(2) -0.012(2)
C14 0.024(2) 0.029(3) 0.027(2) 0.005(2) 0.013(2) 0.0042(19)
C15 0.026(2) 0.029(2) 0.018(2) -0.0048(17) 0.0134(18) -0.0048(17)
C16 0.026(2) 0.015(2) 0.027(2) -0.0047(17) 0.0169(18) -0.0039(16)
C17 0.026(2) 0.015(2) 0.025(2) 0.0004(17) 0.0157(18) 0.0014(16)
C18 0.031(2) 0.028(3) 0.019(2) -0.0029(17) 0.0162(19) -0.0018(17)
C19 0.019(2) 0.023(2) 0.024(2) 0.0014(17) 0.0107(17) 0.0045(17)
C20 0.0156(19) 0.023(2) 0.019(2) -0.0013(17) 0.0092(17) -0.0029(16)
C21 0.031(3) 0.016(3) 0.056(3) 0.005(2) 0.014(2) 0.000(2)
C22 0.027(2) 0.031(3) 0.025(2) 0.0111(19) 0.0103(18) 0.0039(19)
N1 0.0231(18) 0.0190(19) 0.0212(18) -0.0009(14) 0.0132(15) 0.0019(14)
N2 0.0236(18) 0.0167(18) 0.0185(17) -0.0015(14) 0.0100(15) 0.0014(14)
N3 0.0195(17) 0.0171(18) 0.0165(16) 0.0021(13) 0.0110(14) 0.0026(13)
N4 0.0201(16) 0.0199(18) 0.0151(16) -0.0001(14) 0.0092(14) 0.0006(13)
N5 0.0228(17) 0.0144(18) 0.0171(17) 0.0011(13) 0.0122(15) 0.0014(13)
N6 0.0219(17) 0.0151(18) 0.0266(18) 0.0000(14) 0.0097(15) -0.0009(14)
O1 0.0220(14) 0.0227(16) 0.0184(14) 0.0011(12) 0.0099(12) -0.0009(12)
O2 0.0243(14) 0.0244(16) 0.0217(14) -0.0010(12) 0.0103(12) -0.0047(12)
O1W 0.0293(17) 0.0251(17) 0.0253(18) 0.0038(13) 0.0082(15) -0.0021(12)
O3 0.0219(14) 0.0216(16) 0.0254(15) 0.0066(12) 0.0135(12) 0.0040(12)
O4 0.0361(16) 0.0184(16) 0.0341(16) 0.0057(13) 0.0201(14) 0.0088(13)
O5 0.0274(15) 0.0237(16) 0.0216(14) -0.0043(12) 0.0122(12) -0.0050(12)
O6 0.0277(16) 0.0304(18) 0.0332(17) -0.0064(13) 0.0151(14) -0.0123(13)
O7 0.0239(15) 0.0339(18) 0.0194(14) 0.0002(13) 0.0088(12) 0.0011(13)
O8 0.0282(15) 0.0277(17) 0.0237(15) -0.0076(13) 0.0142(13) -0.0026(13)
Ni1 0.0172(3) 0.0160(3) 0.0143(3) 0.0009(2) 0.0086(2) 0.0008(2)
Ni2 0.0170(3) 0.0173(3) 0.0140(3) -0.0016(2) 0.0070(2) -0.0013(2)

loop_
_atom_type_symbol
_atom_type_description
_atom_type_scat_dispersion_real
_atom_type_scat_dispersion_imag
_atom_type_scat_source
C C 0.0033 0.0016 'International Tables Vol C Tables 4.2.6.8 and 6.1.1.4'
H H 0.0000 0.0000 'International Tables Vol C Tables 4.2.6.8 and 6.1.1.4'
N N 0.0061 0.0033 'International Tables Vol C Tables 4.2.6.8 and 6.1.1.4'
O O 0.0106 0.0060 'International Tables Vol C Tables 4.2.6.8 and 6.1.1.4'
Ni Ni 0.3393 1.1124 'International Tables Vol C Tables 4.2.6.8 and 6.1.1.4'

loop_
_geom_angle_atom_site_label_1
_geom_angle_atom_site_label_2
_geom_angle_atom_site_label_3
_geom_angle
O2 C1 O1 122.2(4)
O2 C1 H2A 118.9
O1 C1 H2A 118.9
O4 C2 O3 126.2(4)
O4 C2 H2N 116.9
O3 C2 H2N 116.9
N1 C3 H3A 109.5
N1 C3 H3B 109.5
H3A C3 H3B 109.5
N1 C3 H3C 109.5
H3A C3 H3C 109.5
H3B C3 H3C 109.5
N1 C4 H4A 109.5
N1 C4 H4B 109.5
H4A C4 H4B 109.5
N1 C4 H4C 109.5
H4A C4 H4C 109.5
H4B C4 H4C 109.5
N1 C5 C6 109.4(3)
N1 C5 H5A 109.8
C6 C5 H5A 109.8
N1 C5 H5B 109.8
C6 C5 H5B 109.8
H5A C5 H5B 108.2
N2 C6 C5 109.7(3)
N2 C6 H6A 109.7
C5 C6 H6A 109.7
N2 C6 H6B 109.7
C5 C6 H6B 109.7
H6A C6 H6B 108.2
N2 C7 H7A 109.5
N2 C7 H7B 109.5
H7A C7 H7B 109.5
N2 C7 H7C 109.5
H7A C7 H7C 109.5
H7B C7 H7C 109.5
N2 C8 C9 111.6(3)
N2 C8 H8A 109.3
C9 C8 H8A 109.3
N2 C8 H8B 109.3
C9 C8 H8B 109.3
H8A C8 H8B 108.0
N3 C9 C8 110.4(3)
N3 C9 H9A 109.6
C8 C9 H9A 109.6
N3 C9 H9B 109.6
C8 C9 H9B 109.6
H9A C9 H9B 108.1
N3 C10 H10A 109.5
N3 C10 H10B 109.5
H10A C10 H10B 109.5
N3 C10 H10C 109.5
H10A C10 H10C 109.5
H10B C10 H10C 109.5
N3 C11 H11A 109.5
N3 C11 H11B 109.5
H11A C11 H11B 109.5
N3 C11 H11C 109.5
H11A C11 H11C 109.5
H11B C11 H11C 109.5
O7 C12 O8 122.0(4)
O7 C12 H12 119.0
O8 C12 H12 119.0
O6 C13 O5 129.4(4)
O6 C13 H13 115.3
O5 C13 H13 115.3
N4 C14 H14A 109.5
N4 C14 H14B 109.5
H14A C14 H14B 109.5
N4 C14 H14C 109.5
H14A C14 H14C 109.5
H14B C14 H14C 109.5
N4 C15 H15A 109.5
N4 C15 H15B 109.5
H15A C15 H15B 109.5
N4 C15 H15C 109.5
H15A C15 H15C 109.5
H15B C15 H15C 109.5
N4 C16 C17 111.3(3)
N4 C16 H16A 109.4
C17 C16 H16A 109.4
N4 C16 H16B 109.4
C17 C16 H16B 109.4
H16A C16 H16B 108.0
N5 C17 C16 110.7(3)
N5 C17 H17A 109.5
C16 C17 H17A 109.5
N5 C17 H17B 109.5
C16 C17 H17B 109.5
H17A C17 H17B 108.1
N5 C18 H18A 109.5
N5 C18 H18B 109.5
H18A C18 H18B 109.5
N5 C18 H18C 109.5
H18A C18 H18C 109.5
H18B C18 H18C 109.5
N6 C19 C20 110.3(3)
N6 C19 H19A 109.6
C20 C19 H19A 109.6
N6 C19 H19B 109.6
C20 C19 H19B 109.6
H19A C19 H19B 108.1
N5 C20 C19 109.0(3)
N5 C20 H20A 109.9
C19 C20 H20A 109.9
N5 C20 H20B 109.9
C19 C20 H20B 109.9
H20A C20 H20B 108.3
N6 C21 H21A 109.5
N6 C21 H21B 109.5
H21A C21 H21B 109.5
N6 C21 H21C 109.5
H21A C21 H21C 109.5
H21B C21 H21C 109.5
N6 C22 H22A 109.5
N6 C22 H22B 109.5
H22A C22 H22B 109.5
N6 C22 H22C 109.5
H22A C22 H22C 109.5
H22B C22 H22C 109.5
C4 N1 C5 110.4(3)
C4 N1 C3 108.1(3)
C5 N1 C3 109.3(3)
C4 N1 Ni1 114.1(2)
C5 N1 Ni1 105.0(2)
C3 N1 Ni1 109.9(2)
C8 N2 C7 109.0(3)
C8 N2 C6 111.9(3)
C7 N2 C6 109.0(3)
C8 N2 Ni1 105.1(2)
C7 N2 Ni1 115.8(2)
C6 N2 Ni1 105.9(2)
C11 N3 C9 109.8(3)
C11 N3 C10 107.0(3)
C9 N3 C10 109.5(3)
C11 N3 Ni1 116.2(2)
C9 N3 Ni1 106.0(2)
C10 N3 Ni1 108.2(2)
C16 N4 C15 109.7(3)
C16 N4 C14 109.9(3)
C15 N4 C14 106.9(3)
C16 N4 Ni2 107.5(2)
C15 N4 Ni2 117.4(2)
C14 N4 Ni2 105.2(2)
C17 N5 C18 108.6(3)
C17 N5 C20 110.7(3)
C18 N5 C20 108.2(3)
C17 N5 Ni2 106.4(2)
C18 N5 Ni2 116.9(2)
C20 N5 Ni2 106.1(2)
C19 N6 C22 110.3(3)
C19 N6 C21 109.3(3)
C22 N6 C21 107.9(3)
C19 N6 Ni2 102.6(2)
C22 N6 Ni2 117.8(2)
C21 N6 Ni2 108.7(3)
C1 O1 Ni1 90.5(2)
C1 O2 Ni1 86.8(2)
H1 O1W H2 101(4)
C2 O3 Ni1 127.7(3)
C13 O5 Ni2 127.0(3)
C12 O7 Ni2 87.6(2)
C12 O8 Ni2 89.1(2)
O3 Ni1 N1 88.34(11)
O3 Ni1 O1 97.31(10)
N1 Ni1 O1 153.53(11)
O3 Ni1 N2 167.92(11)
N1 Ni1 N2 84.04(12)
O1 Ni1 N2 93.66(11)
O3 Ni1 N3 90.22(11)
N1 Ni1 N3 111.79(12)
O1 Ni1 N3 94.10(11)
N2 Ni1 N3 83.96(11)
O3 Ni1 O2 95.07(11)
N1 Ni1 O2 93.28(11)
O1 Ni1 O2 60.55(10)
N2 Ni1 O2 94.71(11)
N3 Ni1 O2 154.54(11)
O5 Ni2 N6 93.33(11)
O5 Ni2 N4 88.49(11)
N6 Ni2 N4 107.17(12)
O5 Ni2 O8 96.37(10)
N6 Ni2 O8 93.37(11)
N4 Ni2 O8 158.61(11)
O5 Ni2 N5 170.46(11)
N6 Ni2 N5 84.21(11)
N4 Ni2 N5 83.45(12)
O8 Ni2 N5 92.99(11)
O5 Ni2 O7 94.42(11)
N6 Ni2 O7 154.23(12)
N4 Ni2 O7 97.58(11)
O8 Ni2 O7 61.35(11)
N5 Ni2 O7 91.71(11)

loop_
_geom_bond_atom_site_label_1
_geom_bond_atom_site_label_2
_geom_bond_distance
C1 O2 1.251(5)
C1 O1 1.255(5)
C1 H2A 0.9300
C2 O4 1.235(5)
C2 O3 1.253(5)
C2 H2N 0.9300
C3 N1 1.487(5)
C3 H3A 0.9600
C3 H3B 0.9600
C3 H3C 0.9600
C4 N1 1.478(5)
C4 H4A 0.9600
C4 H4B 0.9600
C4 H4C 0.9600
C5 N1 1.480(5)
C5 C6 1.509(5)
C5 H5A 0.9700
C5 H5B 0.9700
C6 N2 1.486(5)
C6 H6A 0.9700
C6 H6B 0.9700
C7 N2 1.483(5)
C7 H7A 0.9600
C7 H7B 0.9600
C7 H7C 0.9600
C8 N2 1.476(5)
C8 C9 1.510(5)
C8 H8A 0.9700
C8 H8B 0.9700
C9 N3 1.479(5)
C9 H9A 0.9700
C9 H9B 0.9700
C10 N3 1.486(5)
C10 H10A 0.9600
C10 H10B 0.9600
C10 H10C 0.9600
C11 N3 1.478(5)
C11 H11A 0.9600
C11 H11B 0.9600
C11 H11C 0.9600
C12 O7 1.257(5)
C12 O8 1.261(5)
C12 H12 0.9300
C13 O6 1.221(5)
C13 O5 1.253(5)
C13 H13 0.9300
C14 N4 1.486(5)
C14 H14A 0.9600
C14 H14B 0.9600
C14 H14C 0.9600
C15 N4 1.478(5)
C15 H15A 0.9600
C15 H15B 0.9600
C15 H15C 0.9600
C16 N4 1.474(5)
C16 C17 1.520(5)
C16 H16A 0.9700
C16 H16B 0.9700
C17 N5 1.477(5)
C17 H17A 0.9700
C17 H17B 0.9700
C18 N5 1.477(5)
C18 H18A 0.9600
C18 H18B 0.9600
C18 H18C 0.9600
C19 N6 1.475(5)
C19 C20 1.512(6)
C19 H19A 0.9700
C19 H19B 0.9700
C20 N5 1.493(5)
C20 H20A 0.9700
C20 H20B 0.9700
C21 N6 1.481(5)
C21 H21A 0.9600
C21 H21B 0.9600
C21 H21C 0.9600
C22 N6 1.479(5)
C22 H22A 0.9600
C22 H22B 0.9600
C22 H22C 0.9600
N1 Ni1 2.121(3)
N2 Ni1 2.133(3)
N3 Ni1 2.162(3)
N4 Ni2 2.137(3)
N5 Ni2 2.144(3)
N6 Ni2 2.135(3)
O1 Ni1 2.131(3)
O2 Ni1 2.216(3)
O1W H1 0.98(3)
O1W H2 0.98(3)
O3 Ni1 2.012(3)
O5 Ni2 2.022(3)
O7 Ni2 2.176(3)
O8 Ni2 2.140(3)

loop_
_geom_torsion_atom_site_label_1
_geom_torsion_atom_site_label_2
_geom_torsion_atom_site_label_3
_geom_torsion_atom_site_label_4
_geom_torsion
N1 C5 C6 N2 -58.2(4)
N2 C8 C9 N3 -55.6(4)
N4 C16 C17 N5 -52.4(4)
N6 C19 C20 N5 -59.8(4)
C6 C5 N1 C4 -78.4(4)
C6 C5 N1 C3 162.9(3)
C6 C5 N1 Ni1 45.0(3)
C9 C8 N2 C7 167.0(3)
C9 C8 N2 C6 -72.3(4)
C9 C8 N2 Ni1 42.2(3)
C5 C6 N2 C8 152.3(3)
C5 C6 N2 C7 -87.0(4)
C5 C6 N2 Ni1 38.3(3)
C8 C9 N3 C11 163.0(3)
C8 C9 N3 C10 -79.8(4)
C8 C9 N3 Ni1 36.7(3)
C17 C16 N4 C15 163.8(3)
C17 C16 N4 C14 -78.8(4)
C17 C16 N4 Ni2 35.1(3)
C16 C17 N5 C18 166.8(3)
C16 C17 N5 C20 -74.6(4)
C16 C17 N5 Ni2 40.2(3)
C19 C20 N5 C17 149.9(3)
C19 C20 N5 C18 -91.2(3)
C19 C20 N5 Ni2 34.9(3)
C20 C19 N6 C22 -76.6(4)
C20 C19 N6 C21 164.9(3)
C20 C19 N6 Ni2 49.6(3)
O2 C1 O1 Ni1 0.5(4)
O1 C1 O2 Ni1 -0.5(4)
O4 C2 O3 Ni1 -165.8(3)
O6 C13 O5 Ni2 -177.9(4)
O8 C12 O7 Ni2 0.2(4)
O7 C12 O8 Ni2 -0.2(4)
